data_4088509
loop_
_publ_author_name
'Fern\'andez-Moreira, Vanesa'
'C\'amara, J\'essica'
'Smirnova, Ekaterina S.'
'Koshevoy, Igor O.'
'Laguna, Antonio'
'Tunik, Sergey P.'
'Blanco, M. Carmen'
'Gimeno, M. Concepci\'on'

_publ_section_title
;
 Tuning the Energy Emission from Violet to Yellow with Bidentate Phosphine
 Gold(III) Complexes
;
_journal_issue 8
_journal_name_full Organometallics
_journal_page_first 1141
_journal_paper_doi 10.1021/acs.organomet.6b00135
_journal_volume 35
_journal_year 2016
_chemical_formula_sum 'C47 H24 Au F15 P'
_chemical_formula_weight 1101.60
_space_group_IT_number 14
_space_group_name_Hall '-P 2yn'
_space_group_name_H-M_alt 'P 1 21/n 1'
_symmetry_cell_setting monoclinic
_symmetry_space_group_name_H-M 'P 1 21/n 1'
_atom_sites_solution_hydrogens geom
_atom_sites_solution_primary direct
_atom_sites_solution_secondary difmap
_audit_creation_method SHELXL-97
_cell_angle_alpha 90.00
_cell_angle_beta 100.47(3)
_cell_angle_gamma 90.00
_cell_formula_units_Z 4
_cell_length_a 13.391(3)
_cell_length_b 10.186(2)
_cell_length_c 30.881(6)
_cell_measurement_reflns_used 61259
_cell_measurement_temperature 100(2)
_cell_measurement_theta_max 28.7809
_cell_measurement_theta_min 4.2098
_cell_volume 4142.1(15)
_computing_cell_refinement
;
CrysAlis RED, Oxford Diffraction Ltd.,
Version 1.171.33.55 (release 05-01-2010 CrysAlis171 .NET)
(compiled Jan  5 2010,16:28:46)
;
_computing_data_collection
;
CrysAlis CCD, Oxford Diffraction Ltd.,
Version 1.171.33.55 (release 05-01-2010 CrysAlis171 .NET)
(compiled Jan  5 2010,16:28:46)
;
_computing_data_reduction
;
CrysAlis RED, Oxford Diffraction Ltd.,
Version 1.171.33.55 (release 05-01-2010 CrysAlis171 .NET)
(compiled Jan  5 2010,16:28:46)
;
_computing_molecular_graphics XP
_computing_publication_material XCIF
_computing_structure_refinement 'SHELXL-97 (Sheldrick, 1997)'
_computing_structure_solution 'SHELXS-97 (Sheldrick, 1990)'
_diffrn_ambient_temperature 100(2)
_diffrn_detector_area_resol_mean 16.0655
_diffrn_measured_fraction_theta_full 0.991
_diffrn_measured_fraction_theta_max 0.991
_diffrn_measurement_device_type 'Xcalibur, Sapphire3'
_diffrn_measurement_method 'w rotations'
_diffrn_radiation_monochromator graphite
_diffrn_radiation_source 'fine-focus sealed tube'
_diffrn_radiation_type MoK\a
_diffrn_radiation_wavelength 0.71073
_diffrn_reflns_av_R_equivalents 0.0367
_diffrn_reflns_av_sigmaI/netI 0.0158
_diffrn_reflns_limit_h_max 16
_diffrn_reflns_limit_h_min -16
_diffrn_reflns_limit_k_max 12
_diffrn_reflns_limit_k_min -12
_diffrn_reflns_limit_l_max 37
_diffrn_reflns_limit_l_min -37
_diffrn_reflns_number 96783
_diffrn_reflns_theta_full 25.50
_diffrn_reflns_theta_max 25.50
_diffrn_reflns_theta_min 4.22
_exptl_absorpt_coefficient_mu 3.693
_exptl_absorpt_correction_T_max 0.3940
_exptl_absorpt_correction_T_min 0.3197
_exptl_absorpt_correction_type multi-scans
_exptl_absorpt_process_details SADABS
_exptl_crystal_colour colorless
_exptl_crystal_density_diffrn 1.767
_exptl_crystal_density_method 'not measured'
_exptl_crystal_description prism
_exptl_crystal_F_000 2140
_exptl_crystal_size_max 0.40
_exptl_crystal_size_mid 0.38
_exptl_crystal_size_min 0.31
_refine_diff_density_max 1.223
_refine_diff_density_min -1.325
_refine_diff_density_rms 0.101
_refine_ls_extinction_method none
_refine_ls_goodness_of_fit_ref 1.378
_refine_ls_hydrogen_treatment constr
_refine_ls_matrix_type full
_refine_ls_number_parameters 577
_refine_ls_number_reflns 7646
_refine_ls_number_restraints 137
_refine_ls_restrained_S_all 1.367
_refine_ls_R_factor_all 0.0375
_refine_ls_R_factor_gt 0.0361
_refine_ls_shift/su_max 0.003
_refine_ls_shift/su_mean 0.000
_refine_ls_structure_factor_coef Fsqd
_refine_ls_weighting_details 'calc w=1/[\s^2^(Fo^2^)+(0.0000P)^2^+20.3138P] where P=(Fo^2^+2Fc^2^)/3'
_refine_ls_weighting_scheme calc
_refine_ls_wR_factor_gt 0.0743
_refine_ls_wR_factor_ref 0.0747
_reflns_number_gt 7405
_reflns_number_total 7646
_reflns_threshold_expression >2sigma(I)
_cod_data_source_file om6b00135_si_003.cif
_cod_data_source_block c223s
_cod_depositor_comments
;
The following automatic conversions were performed:

data item '_symmetry_cell_setting' value 'Monoclinic' was changed to
'monoclinic' in accordance with the
/home/saulius/struct/COD-crude-data/automatic-downloads/DataCite-retrospective/ACS/depositions/lib/dictionaries/cif_core.dic
dictionary named 'cif_core.dic' version 2.4.2 last updated on
2011-04-26.

Automatic conversion script
Id: cif_fix_values 6909 2019-04-08 15:41:33Z antanas 
;
_cod_original_cell_volume 4141.9(14)
_cod_original_sg_symbol_H-M P2(1)/n
_cod_database_code 4088509

loop_
_symmetry_equiv_pos_as_xyz
'x, y, z'
'-x+1/2, y+1/2, -z+1/2'
'-x, -y, -z'
'x-1/2, -y-1/2, z-1/2'

loop_
_atom_site_label
_atom_site_type_symbol
_atom_site_fract_x
_atom_site_fract_y
_atom_site_fract_z
_atom_site_U_iso_or_equiv
_atom_site_adp_type
_atom_site_occupancy
_atom_site_symmetry_multiplicity
_atom_site_calc_flag
_atom_site_refinement_flags
Au1 Au 0.156782(13) 0.490559(16) 0.865874(5) 0.01567(6) Uani 1 1 d .
C1 C 0.2675(3) 0.6341(4) 0.87961(14) 0.0158(9) Uani 1 1 d U
C2 C 0.3670(4) 0.6062(5) 0.88000(15) 0.0196(9) Uani 1 1 d U
C3 C 0.4435(4) 0.7001(6) 0.89022(16) 0.0263(11) Uani 1 1 d U
C4 C 0.4173(4) 0.8263(5) 0.90009(17) 0.0285(11) Uani 1 1 d U
C5 C 0.3176(4) 0.8574(5) 0.89988(16) 0.0252(10) Uani 1 1 d U
C6 C 0.2440(4) 0.7612(5) 0.88965(15) 0.0187(9) Uani 1 1 d U
F1 F 0.3957(2) 0.4838(3) 0.87016(10) 0.0300(7) Uani 1 1 d U
F2 F 0.5406(2) 0.6696(4) 0.88983(11) 0.0408(8) Uani 1 1 d U
F3 F 0.4901(3) 0.9173(3) 0.91060(11) 0.0424(9) Uani 1 1 d U
F4 F 0.2915(3) 0.9801(3) 0.90932(10) 0.0370(7) Uani 1 1 d U
F5 F 0.1465(2) 0.7974(3) 0.88883(10) 0.0271(6) Uani 1 1 d U
C11 C 0.1432(3) 0.5301(4) 0.79932(15) 0.0184(9) Uani 1 1 d U
C12 C 0.0896(4) 0.6353(5) 0.77824(15) 0.0202(10) Uani 1 1 d U
C13 C 0.0787(4) 0.6564(5) 0.73343(16) 0.0248(10) Uani 1 1 d U
C14 C 0.1205(4) 0.5687(5) 0.70784(15) 0.0257(11) Uani 1 1 d U
C15 C 0.1735(4) 0.4618(5) 0.72723(15) 0.0228(10) Uani 1 1 d U
C16 C 0.1854(3) 0.4459(5) 0.77233(15) 0.0195(10) Uani 1 1 d U
F6 F 0.0461(2) 0.7235(3) 0.80176(9) 0.0265(6) Uani 1 1 d U
F7 F 0.0261(3) 0.7606(3) 0.71438(10) 0.0355(8) Uani 1 1 d U
F8 F 0.1091(3) 0.5866(4) 0.66426(9) 0.0405(8) Uani 1 1 d U
F9 F 0.2118(2) 0.3725(3) 0.70245(10) 0.0352(8) Uani 1 1 d U
F10 F 0.2398(2) 0.3408(3) 0.79001(9) 0.0261(6) Uani 1 1 d U
C21 C 0.1783(4) 0.4471(5) 0.93205(15) 0.0202(10) Uani 1 1 d U
C22 C 0.1331(4) 0.5153(5) 0.96179(16) 0.0270(11) Uani 1 1 d U
C23 C 0.1435(5) 0.4795(6) 1.00568(17) 0.0362(13) Uani 1 1 d U
C24 C 0.2015(5) 0.3712(6) 1.02033(18) 0.0399(14) Uani 1 1 d U
C25 C 0.2495(5) 0.3013(6) 0.99201(19) 0.0378(13) Uani 1 1 d U
C26 C 0.2371(4) 0.3402(5) 0.94845(17) 0.0267(11) Uani 1 1 d U
F11 F 0.0735(3) 0.6203(3) 0.94838(10) 0.0358(8) Uani 1 1 d U
F12 F 0.0970(3) 0.5479(4) 1.03359(11) 0.0510(10) Uani 1 1 d U
F13 F 0.2117(4) 0.3342(4) 1.06276(11) 0.0630(12) Uani 1 1 d U
F14 F 0.3044(3) 0.1946(4) 1.00634(13) 0.0620(12) Uani 1 1 d U
F15 F 0.2823(3) 0.2679(3) 0.92080(11) 0.0388(8) Uani 1 1 d U
P1 P 0.02882(9) 0.32961(11) 0.85180(4) 0.0154(2) Uani 1 1 d .
C31 C -0.0968(3) 0.3990(5) 0.84426(15) 0.0184(9) Uani 1 1 d U
C32 C -0.1139(4) 0.5339(5) 0.84580(16) 0.0251(11) Uani 1 1 d U
H32 H -0.0581 0.5931 0.8506 0.030 Uiso 1 1 calc R
C33 C -0.2127(4) 0.5813(5) 0.84028(18) 0.0297(12) Uani 1 1 d U
H33 H -0.2248 0.6731 0.8411 0.036 Uiso 1 1 calc R
C34 C -0.2927(4) 0.4954(6) 0.8337(2) 0.0370(13) Uani 1 1 d U
H34 H -0.3600 0.5282 0.8305 0.044 Uiso 1 1 calc R
C35 C -0.2770(4) 0.3623(6) 0.8317(2) 0.0402(14) Uani 1 1 d U
H35 H -0.3333 0.3041 0.8268 0.048 Uiso 1 1 calc R
C36 C -0.1795(4) 0.3129(5) 0.8368(2) 0.0324(12) Uani 1 1 d U
H36 H -0.1687 0.2210 0.8353 0.039 Uiso 1 1 calc R
C41 C 0.0325(4) 0.2283(4) 0.80413(15) 0.0171(9) Uani 1 1 d U
C42 C -0.0124(4) 0.2759(5) 0.76276(16) 0.0219(10) Uani 1 1 d U
H42 H -0.0473 0.3575 0.7602 0.026 Uiso 1 1 calc R
C43 C -0.0056(4) 0.2035(5) 0.72558(16) 0.0264(11) Uani 1 1 d U
H43 H -0.0350 0.2364 0.6973 0.032 Uiso 1 1 calc R
C44 C 0.0436(4) 0.0838(5) 0.72914(17) 0.0271(11) Uani 1 1 d U
H44 H 0.0479 0.0344 0.7034 0.032 Uiso 1 1 calc R
C45 C 0.0864(4) 0.0360(5) 0.77018(18) 0.0264(11) Uani 1 1 d U
H45 H 0.1188 -0.0474 0.7726 0.032 Uiso 1 1 calc R
C46 C 0.0827(3) 0.1080(5) 0.80794(16) 0.0197(10) Uani 1 1 d U
H46 H 0.1140 0.0757 0.8360 0.024 Uiso 1 1 calc R
C47 C 0.0311(4) 0.2190(5) 0.89523(15) 0.0203(10) Uani 1 1 d U
C48 C 0.0253(4) 0.1518(5) 0.92615(15) 0.0212(10) Uani 1 1 d U
C49 C 0.0142(4) 0.0734(5) 0.96377(15) 0.0185(9) Uani 1 1 d U
C50 C -0.0276(8) 0.1268(7) 0.9961(3) 0.085(4) Uani 1 1 d U
H50 H -0.0474 0.2165 0.9940 0.102 Uiso 1 1 calc R
C51 C 0.0425(8) -0.0544(8) 0.9676(3) 0.088(4) Uani 1 1 d U
H51 H 0.0727 -0.0945 0.9454 0.106 Uiso 1 1 calc R
C52 C 0.6638(5) 0.4483(7) 0.6994(2) 0.0466(16) Uani 1 1 d U
H52 H 0.6207 0.4387 0.7204 0.056 Uiso 1 1 calc R
C53 C 0.7622(6) 0.4839(7) 0.7130(2) 0.0521(16) Uani 1 1 d U
H53 H 0.7874 0.5001 0.7433 0.062 Uiso 1 1 calc R
C54 C 0.8255(5) 0.4967(7) 0.6824(3) 0.0596(19) Uani 1 1 d U
H54 H 0.8943 0.5224 0.6916 0.072 Uiso 1 1 calc R
C55 C 0.7879(6) 0.4717(7) 0.6384(3) 0.0567(19) Uani 1 1 d U
H55 H 0.8305 0.4788 0.6171 0.068 Uiso 1 1 calc R
C56 C 0.6875(6) 0.4365(6) 0.6262(2) 0.0496(16) Uani 1 1 d U
H56 H 0.6604 0.4191 0.5962 0.060 Uiso 1 1 calc R
C57 C 0.6270(5) 0.4264(6) 0.6569(2) 0.0435(15) Uani 1 1 d U
H57 H 0.5575 0.4035 0.6480 0.052 Uiso 1 1 calc R
C58 C 0.3023(12) 0.7531(11) 0.0555(4) 0.125(5) Uani 1 1 d U
H58 H 0.2472 0.7576 0.0709 0.150 Uiso 1 1 calc R
C59 C 0.3612(9) 0.6459(15) 0.0596(3) 0.102(3) Uani 1 1 d U
H59 H 0.3473 0.5776 0.0786 0.123 Uiso 1 1 calc R
C60 C 0.4423(11) 0.630(3) 0.0372(4) 0.218(9) Uani 1 1 d U
H60 H 0.4805 0.5510 0.0387 0.261 Uiso 1 1 calc R
C61 C 0.4631(10) 0.737(3) 0.0128(5) 0.242(11) Uani 1 1 d U
H61 H 0.5170 0.7328 -0.0034 0.290 Uiso 1 1 calc R
C62 C 0.4031(13) 0.858(2) 0.0117(4) 0.168(6) Uani 1 1 d U
H62 H 0.4234 0.9352 -0.0015 0.201 Uiso 1 1 calc R
C63 C 0.3200(13) 0.8573(12) 0.0293(4) 0.138(5) Uani 1 1 d U
H63 H 0.2731 0.9279 0.0239 0.165 Uiso 1 1 calc R

loop_
_atom_site_aniso_label
_atom_site_aniso_U_11
_atom_site_aniso_U_22
_atom_site_aniso_U_33
_atom_site_aniso_U_23
_atom_site_aniso_U_13
_atom_site_aniso_U_12
Au1 0.01965(9) 0.01476(9) 0.01287(9) 0.00058(7) 0.00367(6) -0.00033(7)
C1 0.019(2) 0.022(2) 0.007(2) 0.0016(17) 0.0022(17) -0.0007(18)
C2 0.019(2) 0.028(2) 0.012(2) 0.0022(19) 0.0038(18) 0.0020(19)
C3 0.017(2) 0.043(3) 0.019(2) 0.006(2) 0.0015(19) -0.006(2)
C4 0.029(3) 0.035(3) 0.021(3) 0.003(2) 0.002(2) -0.015(2)
C5 0.035(3) 0.022(2) 0.019(2) -0.001(2) 0.007(2) -0.007(2)
C6 0.020(2) 0.025(2) 0.013(2) 0.0003(18) 0.0067(18) -0.0007(18)
F1 0.0288(15) 0.0295(16) 0.0335(16) 0.0003(13) 0.0110(13) 0.0068(13)
F2 0.0175(15) 0.061(2) 0.044(2) 0.0062(17) 0.0060(14) -0.0039(15)
F3 0.0384(19) 0.047(2) 0.0383(19) 0.0008(16) -0.0023(15) -0.0258(16)
F4 0.055(2) 0.0204(15) 0.0369(18) -0.0054(13) 0.0110(15) -0.0078(14)
F5 0.0250(15) 0.0257(15) 0.0326(16) -0.0030(13) 0.0102(13) 0.0014(12)
C11 0.021(2) 0.018(2) 0.018(2) 0.0006(18) 0.0060(18) -0.0034(18)
C12 0.025(3) 0.019(2) 0.017(2) -0.0029(18) 0.0058(19) -0.0051(19)
C13 0.029(3) 0.025(3) 0.019(2) 0.0056(19) -0.001(2) -0.007(2)
C14 0.028(3) 0.039(3) 0.011(2) -0.002(2) 0.0032(19) -0.015(2)
C15 0.021(2) 0.032(3) 0.018(2) -0.0085(19) 0.0091(19) -0.009(2)
C16 0.014(2) 0.023(2) 0.022(2) -0.0022(19) 0.0048(19) -0.0042(18)
F6 0.0352(17) 0.0207(14) 0.0243(15) 0.0008(12) 0.0074(13) 0.0053(12)
F7 0.053(2) 0.0292(16) 0.0208(16) 0.0083(13) -0.0023(14) 0.0004(15)
F8 0.058(2) 0.054(2) 0.0094(14) 0.0010(14) 0.0066(14) -0.0109(18)
F9 0.0356(18) 0.050(2) 0.0232(16) -0.0158(14) 0.0135(13) -0.0037(15)
F10 0.0262(15) 0.0292(16) 0.0235(15) -0.0036(12) 0.0059(12) 0.0069(12)
C21 0.025(3) 0.021(2) 0.014(2) -0.0004(18) 0.0000(18) -0.0088(18)
C22 0.036(3) 0.023(3) 0.023(2) 0.001(2) 0.006(2) -0.004(2)
C23 0.051(3) 0.041(3) 0.018(2) -0.003(2) 0.010(2) -0.013(3)
C24 0.056(4) 0.043(3) 0.017(3) 0.012(2) -0.002(2) -0.015(3)
C25 0.043(3) 0.037(3) 0.028(3) 0.013(2) -0.008(2) -0.003(3)
C26 0.029(3) 0.027(3) 0.021(2) 0.004(2) -0.004(2) -0.003(2)
F11 0.054(2) 0.0328(17) 0.0248(16) 0.0026(13) 0.0177(15) 0.0092(15)
F12 0.082(3) 0.055(2) 0.0216(17) -0.0021(16) 0.0239(17) -0.008(2)
F13 0.099(3) 0.070(3) 0.0151(17) 0.0158(17) -0.0026(19) -0.013(2)
F14 0.078(3) 0.058(2) 0.043(2) 0.0282(19) -0.009(2) 0.016(2)
F15 0.045(2) 0.0349(18) 0.0363(18) 0.0073(14) 0.0054(15) 0.0142(15)
P1 0.0181(6) 0.0172(6) 0.0108(5) 0.0017(4) 0.0025(4) -0.0005(5)
C31 0.015(2) 0.024(2) 0.016(2) 0.0009(19) 0.0040(18) -0.0006(18)
C32 0.028(3) 0.025(2) 0.023(3) -0.003(2) 0.007(2) -0.005(2)
C33 0.030(3) 0.028(3) 0.031(3) 0.000(2) 0.005(2) 0.007(2)
C34 0.024(3) 0.039(3) 0.047(3) 0.005(3) 0.003(2) 0.007(2)
C35 0.020(3) 0.037(3) 0.061(4) -0.002(3) 0.003(3) -0.005(2)
C36 0.021(3) 0.024(3) 0.050(4) -0.002(2) 0.002(2) -0.003(2)
C41 0.020(2) 0.018(2) 0.014(2) -0.0024(17) 0.0050(18) -0.0053(18)
C42 0.025(3) 0.020(2) 0.020(2) 0.0014(19) 0.003(2) -0.0015(19)
C43 0.036(3) 0.032(3) 0.011(2) -0.001(2) 0.002(2) -0.009(2)
C44 0.028(3) 0.032(3) 0.024(3) -0.012(2) 0.011(2) -0.010(2)
C45 0.024(3) 0.020(2) 0.038(3) -0.006(2) 0.012(2) -0.002(2)
C46 0.016(2) 0.021(2) 0.022(2) 0.0016(19) 0.0032(19) -0.0030(18)
C47 0.023(2) 0.022(2) 0.015(2) 0.0009(18) 0.0022(19) -0.004(2)
C48 0.024(3) 0.022(2) 0.017(2) -0.0027(19) 0.0023(19) -0.002(2)
C49 0.020(2) 0.023(2) 0.012(2) 0.0021(18) 0.0024(18) -0.0024(19)
C50 0.177(10) 0.044(4) 0.057(5) 0.037(4) 0.080(6) 0.065(5)
C51 0.164(9) 0.058(5) 0.069(5) 0.042(4) 0.091(6) 0.071(6)
C52 0.043(3) 0.050(4) 0.052(4) 0.017(3) 0.023(3) 0.022(3)
C53 0.060(4) 0.049(4) 0.042(3) 0.002(3) -0.004(3) 0.016(3)
C54 0.028(3) 0.052(4) 0.095(5) 0.030(4) -0.002(3) 0.003(3)
C55 0.055(4) 0.057(4) 0.069(4) 0.036(4) 0.039(3) 0.030(3)
C56 0.066(4) 0.042(4) 0.039(3) -0.002(3) 0.004(3) 0.024(3)
C57 0.033(3) 0.030(3) 0.067(4) 0.003(3) 0.008(3) 0.002(3)
C58 0.205(13) 0.065(6) 0.139(11) -0.047(6) 0.120(10) -0.052(6)
C59 0.099(8) 0.158(9) 0.051(5) -0.010(6) 0.015(5) -0.016(7)
C60 0.117(11) 0.46(2) 0.081(9) 0.120(14) 0.035(7) 0.113(14)
C61 0.065(8) 0.57(3) 0.090(10) 0.149(17) 0.023(7) 0.044(13)
C62 0.151(11) 0.292(15) 0.051(6) 0.003(10) -0.004(7) -0.156(11)
C63 0.259(15) 0.087(7) 0.091(8) -0.038(5) 0.095(10) -0.065(8)

loop_
_atom_type_symbol
_atom_type_description
_atom_type_scat_dispersion_real
_atom_type_scat_dispersion_imag
_atom_type_scat_source
C C 0.0033 0.0016 'International Tables Vol C Tables 4.2.6.8 and 6.1.1.4'
H H 0.0000 0.0000 'International Tables Vol C Tables 4.2.6.8 and 6.1.1.4'
F F 0.0171 0.0103 'International Tables Vol C Tables 4.2.6.8 and 6.1.1.4'
P P 0.1023 0.0942 'International Tables Vol C Tables 4.2.6.8 and 6.1.1.4'
Au Au -2.0133 8.8022 'International Tables Vol C Tables 4.2.6.8 and 6.1.1.4'

loop_
_geom_angle_atom_site_label_1
_geom_angle_atom_site_label_2
_geom_angle_atom_site_label_3
_geom_angle
_geom_angle_site_symmetry_3
C21 Au1 C11 176.77(19) .
C21 Au1 C1 89.01(17) .
C11 Au1 C1 89.79(17) .
C21 Au1 P1 89.96(13) .
C11 Au1 P1 91.30(13) .
C1 Au1 P1 178.44(13) .
C2 C1 C6 117.2(4) .
C2 C1 Au1 121.2(4) .
C6 C1 Au1 121.6(3) .
F1 C2 C1 120.5(4) .
F1 C2 C3 117.1(4) .
C1 C2 C3 122.4(5) .
F2 C3 C4 120.3(5) .
F2 C3 C2 120.8(5) .
C4 C3 C2 118.9(5) .
F3 C4 C5 120.4(5) .
F3 C4 C3 119.6(5) .
C5 C4 C3 120.0(5) .
F4 C5 C4 120.3(5) .
F4 C5 C6 120.4(5) .
C4 C5 C6 119.3(5) .
F5 C6 C1 120.7(4) .
F5 C6 C5 117.1(4) .
C1 C6 C5 122.2(4) .
C12 C11 C16 115.4(4) .
C12 C11 Au1 124.2(3) .
C16 C11 Au1 120.3(3) .
F6 C12 C13 117.2(4) .
F6 C12 C11 119.9(4) .
C13 C12 C11 122.9(5) .
F7 C13 C14 119.6(4) .
F7 C13 C12 120.8(5) .
C14 C13 C12 119.6(5) .
F8 C14 C15 120.0(5) .
F8 C14 C13 120.3(5) .
C15 C14 C13 119.7(4) .
F9 C15 C14 120.4(4) .
F9 C15 C16 120.5(5) .
C14 C15 C16 119.1(4) .
F10 C16 C15 117.0(4) .
F10 C16 C11 119.7(4) .
C15 C16 C11 123.3(5) .
C22 C21 C26 116.2(4) .
C22 C21 Au1 123.7(4) .
C26 C21 Au1 120.0(4) .
F11 C22 C21 120.1(4) .
F11 C22 C23 117.1(5) .
C21 C22 C23 122.8(5) .
F12 C23 C24 120.2(5) .
F12 C23 C22 120.9(5) .
C24 C23 C22 118.8(5) .
F13 C24 C25 119.8(6) .
F13 C24 C23 119.7(6) .
C25 C24 C23 120.5(5) .
F14 C25 C24 120.1(5) .
F14 C25 C26 121.0(6) .
C24 C25 C26 118.8(5) .
F15 C26 C25 118.0(5) .
F15 C26 C21 119.2(4) .
C25 C26 C21 122.8(5) .
C47 P1 C31 103.8(2) .
C47 P1 C41 105.0(2) .
C31 P1 C41 106.4(2) .
C47 P1 Au1 113.36(17) .
C31 P1 Au1 112.48(16) .
C41 P1 Au1 114.95(15) .
C32 C31 C36 119.6(5) .
C32 C31 P1 122.5(4) .
C36 C31 P1 117.9(4) .
C33 C32 C31 119.7(5) .
C34 C33 C32 119.9(5) .
C33 C34 C35 121.0(5) .
C34 C35 C36 120.2(5) .
C35 C36 C31 119.6(5) .
C46 C41 C42 120.2(4) .
C46 C41 P1 121.2(4) .
C42 C41 P1 118.5(4) .
C43 C42 C41 119.5(5) .
C44 C43 C42 120.5(5) .
C43 C44 C45 119.8(5) .
C44 C45 C46 120.9(5) .
C45 C46 C41 119.0(5) .
C48 C47 P1 173.2(5) .
C47 C48 C49 177.5(5) .
C50 C49 C51 118.1(5) .
C50 C49 C48 119.5(5) .
C51 C49 C48 122.4(5) .
C49 C50 C51 121.7(6) 3_557
C49 C51 C50 120.2(6) 3_557
C57 C52 C53 120.9(6) .
C52 C53 C54 119.7(7) .
C55 C54 C53 119.5(6) .
C56 C55 C54 118.7(6) .
C57 C56 C55 120.4(7) .
C52 C57 C56 120.8(7) .
C59 C58 C63 121.4(13) .
C58 C59 C60 123.0(14) .
C61 C60 C59 115.4(18) .
C60 C61 C62 120.7(14) .
C63 C62 C61 119.1(15) .
C62 C63 C58 119.4(17) .

loop_
_geom_bond_atom_site_label_1
_geom_bond_atom_site_label_2
_geom_bond_distance
_geom_bond_site_symmetry_2
Au1 C21 2.059(5) .
Au1 C11 2.070(4) .
Au1 C1 2.071(5) .
Au1 P1 2.3541(13) .
C1 C2 1.361(6) .
C1 C6 1.380(7) .
C2 F1 1.355(6) .
C2 C3 1.395(7) .
C3 F2 1.339(6) .
C3 C4 1.381(8) .
C4 F3 1.341(6) .
C4 C5 1.371(8) .
C5 F4 1.344(6) .
C5 C6 1.384(7) .
C6 F5 1.354(5) .
C11 C12 1.385(7) .
C11 C16 1.386(6) .
C12 F6 1.352(5) .
C12 C13 1.382(7) .
C13 F7 1.348(6) .
C13 C14 1.377(7) .
C14 F8 1.339(5) .
C14 C15 1.377(8) .
C15 F9 1.348(6) .
C15 C16 1.382(7) .
C16 F10 1.353(6) .
C21 C22 1.377(7) .
C21 C26 1.384(7) .
C22 F11 1.354(6) .
C22 C23 1.386(7) .
C23 F12 1.346(7) .
C23 C24 1.377(9) .
C24 F13 1.346(6) .
C24 C25 1.375(9) .
C25 F14 1.341(7) .
C25 C26 1.383(7) .
C26 F15 1.352(6) .
P1 C47 1.747(5) .
P1 C31 1.801(5) .
P1 C41 1.805(5) .
C31 C32 1.395(7) .
C31 C36 1.398(7) .
C32 C33 1.390(7) .
C33 C34 1.369(8) .
C34 C35 1.375(8) .
C35 C36 1.381(8) .
C41 C46 1.394(7) .
C41 C42 1.396(7) .
C42 C43 1.381(7) .
C43 C44 1.381(8) .
C44 C45 1.382(8) .
C45 C46 1.386(7) .
C47 C48 1.189(7) .
C48 C49 1.439(6) .
C49 C50 1.345(8) .
C49 C51 1.355(8) .
C50 C51 1.386(9) 3_557
C51 C50 1.386(9) 3_557
C52 C57 1.334(9) .
C52 C53 1.356(10) .
C53 C54 1.385(10) .
C54 C55 1.383(11) .
C55 C56 1.375(10) .
C56 C57 1.358(10) .
C58 C59 1.340(17) .
C58 C63 1.381(15) .
C59 C60 1.399(16) .
C60 C61 1.38(3) .
C61 C62 1.46(3) .
C62 C63 1.323(19) .
